data_1536750
loop_
_publ_author_name
'Yakubovich, O.V.'
'Dimitrova, O.V.'
'Strelkova, E.E.'

_publ_section_title
;
 Preparation and structure of a new diphosphate Rb (Ni0.35 Cr0.30 Ti0.35)
 P2 O7
;
_journal_name_full 'Izvestiya Akademii Nauk SSSR, Neorganicheskie Materialy'
_journal_page_first 384
_journal_page_last 388
_journal_volume 31
_journal_year 1995
_chemical_formula_sum 'Cr0.3 Ni0.35 O7 P2 Rb Ti0.35'
_chemical_name_systematic 'Rb (Ni0.35 Cr0.30 Ti0.35) (P2 O7)'
_space_group_IT_number 14
_symmetry_space_group_name_Hall '-P 2ybc'
_symmetry_space_group_name_H-M 'P 1 21/c 1'
_cell_angle_alpha 90
_cell_angle_beta 106.03
_cell_angle_gamma 90
_cell_formula_units_Z 4
_cell_length_a 7.509
_cell_length_b 9.911
_cell_length_c 8.224
_cell_volume 588.246
_citation_journal_id_ASTM IVNMAW
_cod_data_source_file Yakubovich_IVNMAW_1995_1468.cif
_cod_data_source_block Cr0.3Ni0.35O7P2Rb1Ti0.35
_cod_original_cell_volume 588.2461
_cod_original_formula_sum 'Cr0.3 Ni0.35 O7 P2 Rb1 Ti0.35'
_cod_database_code 1536750

loop_
_symmetry_equiv_pos_as_xyz
x,y,z
-x,y+1/2,-z+1/2
-x,-y,-z
x,-y-1/2,z-1/2

loop_
_atom_site_label
_atom_site_type_symbol
_atom_site_fract_x
_atom_site_fract_y
_atom_site_fract_z
_atom_site_occupancy
_atom_site_U_iso_or_equiv
O2 O-2 0.6785 0.6052 -0.0088 1 0.0
O5 O-2 0.627 0.4265 0.2353 1 0.0
O3 O-2 0.0866 0.2628 0.2584 1 0.0
O1 O-2 -0.014 0.5011 0.2252 1 0.0
O6 O-2 0.8532 0.9109 -0.0157 1 0.0
O4 O-2 0.5586 0.7208 0.2665 1 0.0
Ti1 Ti+4 0.2378 0.1003 0.2605 0.35 0.0
O7 O-2 0.6734 0.9477 0.1936 1 0.0
P1 P+5 0.1298 0.404 0.3319 1 0.0
Rb1 Rb+1 0.8123 0.18957 0.4505 1 0.0
P2 P+5 0.4327 0.3683 0.1882 1 0.0
Ni1 Ni+2 0.2378 0.1003 0.2605 0.35 0.0
Cr1 Cr+3 0.2378 0.1003 0.2605 0.3 0.0
